data_2105251
loop_
_publ_author_name
'Run\<cevski, Tom\<ce'
'Dinnebier, Robert E.'
'Magdysyuk, Oxana V.'
'P\"ollmann, Herbert'

_publ_section_title
;
 Crystal structures of calcium hemicarboaluminate and carbonated calcium
 hemicarboaluminate from synchrotron powder diffraction data
;
_journal_coeditor_code EB5017
_journal_issue 5
_journal_name_full 'Acta Crystallographica Section B'
_journal_page_first 493
_journal_page_last 500
_journal_paper_doi 10.1107/S010876811203042X
_journal_volume 68
_journal_year 2012
_chemical_formula_structural 'Ca2 Al1 (O H)6 (C O3)0.4 02'
_chemical_formula_sum 'C0.4 Al Ca2 O9.2'
_chemical_formula_weight 259.14
_chemical_name_common 'Carbonated calcium hemicarboaluminate'
_chemical_name_systematic 'Tetracalcium dialuminium dodecahydroxide hemicarbonate hydroxide n-hydrate'
_space_group_IT_number 167
_symmetry_cell_setting trigonal
_symmetry_space_group_name_Hall '-R 3 2"c'
_symmetry_space_group_name_H-M 'R -3 c :H'
_cell_angle_alpha 90.
_cell_angle_beta 90.
_cell_angle_gamma 120.
_cell_formula_units_Z 6
_cell_length_a 5.75340(10)
_cell_length_b 5.75340(10)
_cell_length_c 46.3890(10)
_cell_measurement_temperature 347.15
_cell_volume 1329.83(4)
_diffrn_ambient_temperature 347.15
_diffrn_measurement_device_type 'Synchrotron Diamond I11 (Great Britain)'
_diffrn_radiation_type Synchrotron
_diffrn_radiation_wavelength 0.8264(3)
_exptl_absorpt_coefficient_mu 2.129
_exptl_crystal_density_diffrn 1.942
_exptl_crystal_density_method 'not measured'
_exptl_crystal_F_000 774.0
_pd_block_diffractogram_id cHc347K
_pd_char_colour white
_pd_proc_ls_prof_R_factor 0.02971
_pd_proc_ls_prof_wR_expected 0.00784
_pd_proc_ls_prof_wR_factor 0.04961
_refine_ls_goodness_of_fit_all 6.330
_refine_ls_hydrogen_treatment undef
_cod_data_source_file eb5017.cif
_cod_data_source_block cHc
_cod_depositor_comments
;
The following automatic conversions were performed:

'_geom_bond_publ_flag' value 'N' changed to 'n' according to
/home/saulius/struct/CIF-dictionaries/cif_core.dic dictionary named
'cif_core.dic' version 2.4.2 from 2011-04-26 (5
times).

'_geom_angle_publ_flag' value 'N' changed to 'n' according
to /home/saulius/struct/CIF-dictionaries/cif_core.dic dictionary
named 'cif_core.dic' version 2.4.2 from 2011-04-26 (34 times).

Automatic conversion script
Id: cif_fix_values 1891 2012-01-12 08:04:46Z andrius 
;
_cod_original_cell_volume 1329.84(4)
_cod_original_sg_symbol_H-M 'R -3 c'
_cod_database_code 2105251
_cod_database_fobs_code 2105251

loop_
_symmetry_equiv_pos_site_id
_symmetry_equiv_pos_as_xyz
1 'x, y, z'
2 '-y, x-y, z'
3 '-x+y, -x, z'
4 'y, x, -z+1/2'
5 'x-y, -y, -z+1/2'
6 '-x, -x+y, -z+1/2'
7 '-x, -y, -z'
8 'y, -x+y, -z'
9 'x-y, x, -z'
10 '-y, -x, z+1/2'
11 '-x+y, y, z+1/2'
12 'x, x-y, z+1/2'
13 'x+2/3, y+1/3, z+1/3'
14 '-y+2/3, x-y+1/3, z+1/3'
15 '-x+y+2/3, -x+1/3, z+1/3'
16 'y+2/3, x+1/3, -z+5/6'
17 'x-y+2/3, -y+1/3, -z+5/6'
18 '-x+2/3, -x+y+1/3, -z+5/6'
19 '-x+2/3, -y+1/3, -z+1/3'
20 'y+2/3, -x+y+1/3, -z+1/3'
21 'x-y+2/3, x+1/3, -z+1/3'
22 '-y+2/3, -x+1/3, z+5/6'
23 '-x+y+2/3, y+1/3, z+5/6'
24 'x+2/3, x-y+1/3, z+5/6'
25 'x+1/3, y+2/3, z+2/3'
26 '-y+1/3, x-y+2/3, z+2/3'
27 '-x+y+1/3, -x+2/3, z+2/3'
28 'y+1/3, x+2/3, -z+1/6'
29 'x-y+1/3, -y+2/3, -z+1/6'
30 '-x+1/3, -x+y+2/3, -z+1/6'
31 '-x+1/3, -y+2/3, -z+2/3'
32 'y+1/3, -x+y+2/3, -z+2/3'
33 'x-y+1/3, x+2/3, -z+2/3'
34 '-y+1/3, -x+2/3, z+1/6'
35 '-x+y+1/3, y+2/3, z+1/6'
36 'x+1/3, x-y+2/3, z+1/6'

loop_
_atom_site_type_symbol
_atom_site_label
_atom_site_fract_x
_atom_site_fract_y
_atom_site_fract_z
_atom_site_U_iso_or_equiv
_atom_site_thermal_displace_type
_atom_site_occupancy
_atom_site_symmetry_multiplicity
Ca Ca1 0.66667 0.33333 0.67930(2) 0.0231(4) Uiso 1 12
Al Al1 0 0 0 0.0127(5) Uiso 1 6
O O1 0.3051(3) 0.0586(3) 0.52121(3) 0.0151(5) Uiso 1 36
O O2 0.66667 0.33333 0.93091(6) 0.0630(10) Uiso 1 12
O O3 0.220(3) 0 0.75 0.025(2) Uiso 0.40 18
C C1 0.66667 0.33333 0.083333 0.025(2) Uiso 0.40 6

loop_
_geom_angle_atom_site_label_1
_geom_angle_atom_site_label_2
_geom_angle_atom_site_label_3
_geom_angle_site_symmetry_1
_geom_angle_site_symmetry_3
_geom_angle
_geom_angle_publ_flag
O1 Al1 O1 4_555 10_554 180.0 n
O1 Al1 O1 5_555 11_554 180.0 n
O1 Al1 O1 6_555 12_554 180.0 n
O1 Al1 O1 4_555 5_555 95.36(6) n
O1 Al1 O1 4_555 6_555 95.36(6) n
O1 Al1 O1 5_555 6_555 95.36(6) n
O1 Al1 O1 10_554 11_554 95.36(6) n
O1 Al1 O1 10_554 12_554 95.36(6) n
O1 Al1 O1 11_554 12_554 95.36(6) n
O1 Al1 O1 4_555 11_554 84.64(6) n
O1 Al1 O1 4_555 12_554 84.64(6) n
O1 Al1 O1 5_555 10_554 84.64(6) n
O1 Al1 O1 5_555 12_554 84.64(6) n
O1 Al1 O1 6_555 10_554 84.64(6) n
O1 Al1 O1 6_555 11_554 84.64(6) n
O1 Ca1 O1 29_556 36_545 146.32(5) n
O1 Ca1 O1 30_656 34_555 146.32(5) n
O1 Ca1 O1 28_546 35_655 146.32(5) n
O1 Ca1 O1 35_655 36_545 117.25(3) n
O1 Ca1 O1 34_555 35_655 117.25(3) n
O1 Ca1 O1 34_555 36_545 117.25(3) n
O1 Ca1 O1 29_556 35_655 86.21(6) n
O1 Ca1 O1 28_546 34_555 86.21(6) n
O1 Ca1 O1 30_656 36_545 86.21(6) n
O1 Ca1 O1 28_546 29_556 83.35(5) n
O1 Ca1 O1 28_546 30_656 83.35(5) n
O1 Ca1 O1 29_556 30_656 83.35(5) n
O1 Ca1 O1 28_546 36_545 63.65(8) n
O1 Ca1 O1 29_556 34_555 63.65(8) n
O1 Ca1 O1 30_656 35_655 63.65(8) n
O1 Ca1 O2 36_545 31_656 80.35(4) n
Al1 O1 Ca1 4_555 22_554 104.00(7) n
Ca1 O1 Ca1 28_546 22_554 93.79(6) n
O3 C1 O3 13_554 14_554 120 n

loop_
_geom_bond_atom_site_label_1
_geom_bond_atom_site_label_2
_geom_bond_site_symmetry_2
_geom_bond_distance
_geom_bond_publ_flag
Ca1 O1 34_555 2.374(2) n
Ca1 O1 30_656 2.450(2) n
Ca1 O2 31_656 2.619(3) n
Al1 O1 4_555 1.890(2) n
C1 O3 13_554 1.266(4) n
